data_1558385
loop_
_publ_author_name
'Jena, Satyam'
'Dhanalakshmi, Pandi'
'Bano, Gulista'
'Thilagar, Pakkirisamy'

_publ_section_title
;
 Delayed Fluorescence, Room Temperature Phosphorescence, and
 Mechanofluorochromic Naphthalimides: Differential Imaging of Normoxia and
 Hypoxia Live Cancer Cells.
;
_journal_issue 26
_journal_name_full 'The journal of physical chemistry. B'
_journal_page_first 5393
_journal_page_last 5406
_journal_paper_doi 10.1021/acs.jpcb.0c04115
_journal_volume 124
_journal_year 2020
_chemical_formula_sum 'C27 H20 N2 O2'
_chemical_formula_weight 404.45
_space_group_crystal_system monoclinic
_space_group_IT_number 15
_space_group_name_Hall '-C 2yc'
_space_group_name_H-M_alt 'C 1 2/c 1'
_atom_sites_solution_hydrogens geom
_audit_creation_method SHELXL-2018/3
_cell_angle_alpha 90
_cell_angle_beta 115.706(11)
_cell_angle_gamma 90
_cell_formula_units_Z 8
_cell_length_a 28.102(11)
_cell_length_b 8.210(3)
_cell_length_c 19.944(8)
_cell_measurement_reflns_used 4911
_cell_measurement_temperature 296(2)
_cell_measurement_theta_max 28.0
_cell_measurement_theta_min 3.0
_cell_volume 4146(3)
_computing_structure_refinement 'SHELXL-2018/3 (Sheldrick, 2018)'
_computing_structure_solution 'SHELXT 2014/5 (Sheldrick, 2014)'
_diffrn_ambient_temperature 296(2)
_diffrn_measured_fraction_theta_full 0.999
_diffrn_measured_fraction_theta_max 0.980
_diffrn_measurement_device_type 'Bruker APEX-II CCD'
_diffrn_measurement_method '\f and \w scans'
_diffrn_radiation_type MoK\a
_diffrn_radiation_wavelength 0.71073
_diffrn_reflns_av_R_equivalents 0.2486
_diffrn_reflns_av_unetI/netI 0.1067
_diffrn_reflns_Laue_measured_fraction_full 0.999
_diffrn_reflns_Laue_measured_fraction_max 0.980
_diffrn_reflns_limit_h_max 36
_diffrn_reflns_limit_h_min -36
_diffrn_reflns_limit_k_max 10
_diffrn_reflns_limit_k_min -10
_diffrn_reflns_limit_l_max 25
_diffrn_reflns_limit_l_min -26
_diffrn_reflns_number 86394
_diffrn_reflns_point_group_measured_fraction_full 0.999
_diffrn_reflns_point_group_measured_fraction_max 0.980
_diffrn_reflns_theta_full 25.242
_diffrn_reflns_theta_max 28.005
_diffrn_reflns_theta_min 2.980
_exptl_absorpt_coefficient_mu 0.082
_exptl_crystal_colour Green
_exptl_crystal_density_diffrn 1.296
_exptl_crystal_description square
_exptl_crystal_F_000 1696
_refine_diff_density_max 0.199
_refine_diff_density_min -0.245
_refine_diff_density_rms 0.052
_refine_ls_extinction_method none
_refine_ls_goodness_of_fit_ref 1.046
_refine_ls_hydrogen_treatment constr
_refine_ls_matrix_type full
_refine_ls_number_parameters 282
_refine_ls_number_reflns 4911
_refine_ls_number_restraints 0
_refine_ls_restrained_S_all 1.046
_refine_ls_R_factor_all 0.1938
_refine_ls_R_factor_gt 0.0848
_refine_ls_shift/su_max 0.016
_refine_ls_shift/su_mean 0.003
_refine_ls_structure_factor_coef Fsqd
_refine_ls_weighting_details 'w=1/[\s^2^(Fo^2^)+(0.1000P)^2^] where P=(Fo^2^+2Fc^2^)/3'
_refine_ls_weighting_scheme calc
_refine_ls_wR_factor_gt 0.1647
_refine_ls_wR_factor_ref 0.2073
_reflns_Friedel_coverage 0.000
_reflns_number_gt 2363
_reflns_number_total 4911
_reflns_threshold_expression 'I > 2\s(I)'
_cod_data_source_file jp0c04115_si_001.cif
_cod_data_source_block Compound3a
_cod_depositor_comments 'Adding full bibliography for 1558383--1558387.cif.'
_cod_original_sg_symbol_H-M 'C 2/c'
_cod_database_code 1558385
_shelx_shelxl_version_number 2018/3
_shelx_space_group_comment
;
The symmetry employed for this shelxl refinement is uniquely defined
by the following loop, which should always be used as a source of
symmetry information in preference to the above space-group names.
They are only intended as comments.
;

loop_
_space_group_symop_operation_xyz
'x, y, z'
'-x, y, -z+1/2'
'x+1/2, y+1/2, z'
'-x+1/2, y+1/2, -z+1/2'
'-x, -y, -z'
'x, -y, z-1/2'
'-x+1/2, -y+1/2, -z'
'x+1/2, -y+1/2, z-1/2'

loop_
_atom_site_label
_atom_site_type_symbol
_atom_site_fract_x
_atom_site_fract_y
_atom_site_fract_z
_atom_site_U_iso_or_equiv
_atom_site_adp_type
_atom_site_occupancy
_atom_site_site_symmetry_order
_atom_site_calc_flag
_atom_site_refinement_flags_posn
_atom_site_refinement_flags_adp
_atom_site_refinement_flags_occupancy
_atom_site_disorder_assembly
_atom_site_disorder_group
O2 O 0.40905(8) 0.2774(2) 0.65376(12) 0.0596(6) Uani 1 1 d . . . . .
O1 O 0.45995(8) 0.7584(2) 0.59318(13) 0.0713(7) Uani 1 1 d . . . . .
N1 N 0.63243(8) 0.0575(3) 0.67215(12) 0.0425(6) Uani 1 1 d . . . . .
N2 N 0.43331(8) 0.5190(3) 0.62316(12) 0.0433(6) Uani 1 1 d . . . . .
C4 C 0.68881(14) -0.1386(4) 0.53073(19) 0.0644(9) Uani 1 1 d . . . . .
H3 H 0.703098 -0.183756 0.500738 0.077 Uiso 1 1 calc R U . . .
C5 C 0.71313(12) -0.1656(3) 0.60611(18) 0.0527(8) Uani 1 1 d . . . . .
H4 H 0.743680 -0.228231 0.627203 0.063 Uiso 1 1 calc R U . . .
C6 C 0.69138(10) -0.0980(3) 0.65038(15) 0.0390(7) Uani 1 1 d . . . . .
C1 C 0.64619(10) -0.0005(3) 0.61696(15) 0.0395(7) Uani 1 1 d . . . . .
C13 C 0.58343(10) 0.1326(3) 0.65951(14) 0.0381(7) Uani 1 1 d . . . . .
C14 C 0.54720(10) 0.0460(3) 0.67348(15) 0.0434(7) Uani 1 1 d . . . . .
H9 H 0.554114 -0.062005 0.688737 0.052 Uiso 1 1 calc R U . . .
C15 C 0.49999(10) 0.1177(3) 0.66509(15) 0.0415(7) Uani 1 1 d . . . . .
H10 H 0.475426 0.056720 0.673993 0.050 Uiso 1 1 calc R U . . .
C16 C 0.48951(9) 0.2771(3) 0.64387(13) 0.0361(6) Uani 1 1 d . . . . .
C17 C 0.44104(10) 0.3536(3) 0.64073(15) 0.0406(7) Uani 1 1 d . . . . .
C25 C 0.38719(11) 0.6036(4) 0.62591(16) 0.0538(8) Uani 1 1 d . . . . .
H14 H 0.390465 0.718142 0.614763 0.065 Uiso 1 1 calc R U . . .
C26 C 0.33624(11) 0.5468(5) 0.56572(19) 0.0869(13) Uani 1 1 d . . . . .
H16 H 0.338268 0.549949 0.518912 0.130 Uiso 1 1 calc R U . . .
H15 H 0.308184 0.616529 0.563523 0.130 Uiso 1 1 calc R U . . .
H17 H 0.329412 0.437165 0.575922 0.130 Uiso 1 1 calc R U . . .
C9 C 0.74614(10) -0.1641(4) 0.85818(16) 0.0516(8) Uani 1 1 d . . . . .
H6 H 0.772061 -0.218062 0.898457 0.062 Uiso 1 1 calc R U . . .
C8 C 0.74397(10) -0.1831(3) 0.78871(16) 0.0484(8) Uani 1 1 d . . . . .
H5 H 0.768608 -0.248084 0.781874 0.058 Uiso 1 1 calc R U . . .
C7 C 0.70459(9) -0.1043(3) 0.72849(15) 0.0373(7) Uani 1 1 d . . . . .
C2 C 0.62109(12) 0.0254(4) 0.54077(16) 0.0524(8) Uani 1 1 d . . . . .
H1 H 0.590556 0.087971 0.519165 0.063 Uiso 1 1 calc R U . . .
C3 C 0.64326(13) -0.0451(4) 0.49851(18) 0.0623(9) Uani 1 1 d . . . . .
H2 H 0.627395 -0.029943 0.447225 0.075 Uiso 1 1 calc R U . . .
C12 C 0.66791(9) -0.0087(3) 0.74073(14) 0.0364(6) Uani 1 1 d . . . . .
C11 C 0.67020(10) 0.0138(3) 0.81038(15) 0.0453(7) Uani 1 1 d . . . . .
H8 H 0.645891 0.079451 0.817687 0.054 Uiso 1 1 calc R U . . .
C10 C 0.71017(11) -0.0653(4) 0.86919(16) 0.0493(8) Uani 1 1 d . . . . .
H7 H 0.712933 -0.051884 0.917049 0.059 Uiso 1 1 calc R U . . .
C27 C 0.39003(15) 0.6023(5) 0.70250(19) 0.0976(14) Uani 1 1 d . . . . .
H20 H 0.384041 0.493706 0.714961 0.146 Uiso 1 1 calc R U . . .
H18 H 0.363543 0.673831 0.704192 0.146 Uiso 1 1 calc R U . . .
H19 H 0.424321 0.638631 0.737531 0.146 Uiso 1 1 calc R U . . .
C18 C 0.46793(11) 0.6127(4) 0.60578(15) 0.0469(7) Uani 1 1 d . . . . .
C19 C 0.51447(10) 0.5327(3) 0.60533(14) 0.0400(7) Uani 1 1 d . . . . .
C20 C 0.54893(11) 0.6202(4) 0.58771(16) 0.0508(8) Uani 1 1 d . . . . .
H11 H 0.541117 0.727768 0.572164 0.061 Uiso 1 1 calc R U . . .
C21 C 0.59552(12) 0.5505(4) 0.59274(17) 0.0566(8) Uani 1 1 d . . . . .
H12 H 0.618387 0.611290 0.580158 0.068 Uiso 1 1 calc R U . . .
C22 C 0.60781(11) 0.3930(4) 0.61609(16) 0.0492(8) Uani 1 1 d . . . . .
H13 H 0.639494 0.348774 0.620470 0.059 Uiso 1 1 calc R U . . .
C23 C 0.57316(9) 0.2960(3) 0.63373(14) 0.0383(7) Uani 1 1 d . . . . .
C24 C 0.52550(9) 0.3681(3) 0.62710(13) 0.0343(6) Uani 1 1 d . . . . .

loop_
_atom_site_aniso_label
_atom_site_aniso_U_11
_atom_site_aniso_U_22
_atom_site_aniso_U_33
_atom_site_aniso_U_23
_atom_site_aniso_U_13
_atom_site_aniso_U_12
O2 0.0518(12) 0.0498(14) 0.0907(16) 0.0082(11) 0.0436(12) 0.0056(10)
O1 0.0688(14) 0.0286(13) 0.1098(19) 0.0125(12) 0.0325(13) 0.0124(11)
N1 0.0380(13) 0.0440(14) 0.0483(14) 0.0024(11) 0.0214(11) 0.0133(11)
N2 0.0380(13) 0.0326(14) 0.0570(15) 0.0023(11) 0.0184(11) 0.0100(11)
C4 0.081(2) 0.059(2) 0.071(3) -0.0066(18) 0.050(2) 0.0069(19)
C5 0.0551(18) 0.0435(19) 0.070(2) -0.0005(16) 0.0375(17) 0.0084(15)
C6 0.0384(15) 0.0295(15) 0.0531(18) -0.0015(13) 0.0235(14) 0.0015(12)
C1 0.0397(15) 0.0365(16) 0.0468(17) 0.0009(13) 0.0230(13) 0.0023(13)
C13 0.0363(15) 0.0350(16) 0.0442(17) 0.0008(13) 0.0185(13) 0.0070(12)
C14 0.0424(16) 0.0308(16) 0.0603(19) 0.0063(13) 0.0253(14) 0.0074(13)
C15 0.0410(15) 0.0296(16) 0.0574(18) 0.0024(13) 0.0247(14) 0.0002(12)
C16 0.0330(14) 0.0307(16) 0.0428(16) -0.0005(12) 0.0148(12) 0.0006(12)
C17 0.0384(16) 0.0360(17) 0.0459(17) -0.0003(13) 0.0167(13) 0.0034(13)
C25 0.0480(18) 0.051(2) 0.059(2) 0.0011(15) 0.0202(16) 0.0216(15)
C26 0.046(2) 0.107(3) 0.083(3) -0.024(2) 0.0059(19) 0.030(2)
C9 0.0384(16) 0.054(2) 0.056(2) 0.0067(15) 0.0139(15) 0.0043(14)
C8 0.0382(16) 0.0432(18) 0.064(2) 0.0009(15) 0.0219(15) 0.0090(13)
C7 0.0312(14) 0.0293(15) 0.0510(18) -0.0012(12) 0.0175(13) 0.0011(12)
C2 0.0550(18) 0.048(2) 0.057(2) 0.0021(15) 0.0274(16) 0.0056(15)
C3 0.079(2) 0.056(2) 0.056(2) 0.0007(17) 0.0334(19) 0.0011(19)
C12 0.0336(14) 0.0307(15) 0.0462(16) -0.0005(12) 0.0183(12) 0.0007(12)
C11 0.0400(16) 0.0423(18) 0.0564(19) -0.0054(14) 0.0235(14) 0.0021(13)
C10 0.0474(17) 0.0489(19) 0.0502(18) -0.0023(14) 0.0199(15) -0.0016(15)
C27 0.111(3) 0.114(3) 0.064(3) 0.000(2) 0.036(2) 0.063(3)
C18 0.0453(17) 0.0338(17) 0.0510(18) 0.0019(14) 0.0111(14) 0.0055(14)
C19 0.0405(15) 0.0311(16) 0.0426(16) 0.0007(12) 0.0125(13) -0.0010(13)
C20 0.0580(19) 0.0313(16) 0.063(2) 0.0050(14) 0.0258(16) -0.0001(14)
C21 0.060(2) 0.0432(19) 0.074(2) 0.0054(16) 0.0369(17) -0.0098(16)
C22 0.0416(16) 0.0471(19) 0.064(2) 0.0003(15) 0.0279(15) -0.0019(14)
C23 0.0349(15) 0.0356(16) 0.0434(16) 0.0002(12) 0.0161(13) -0.0001(12)
C24 0.0341(14) 0.0283(15) 0.0377(15) -0.0014(12) 0.0129(12) 0.0011(12)

loop_
_atom_type_symbol
_atom_type_description
_atom_type_scat_dispersion_real
_atom_type_scat_dispersion_imag
_atom_type_scat_source
C C 0.0033 0.0016 'International Tables Vol C Tables 4.2.6.8 and 6.1.1.4'
H H 0.0000 0.0000 'International Tables Vol C Tables 4.2.6.8 and 6.1.1.4'
N N 0.0061 0.0033 'International Tables Vol C Tables 4.2.6.8 and 6.1.1.4'
O O 0.0106 0.0060 'International Tables Vol C Tables 4.2.6.8 and 6.1.1.4'

loop_
_geom_angle_atom_site_label_1
_geom_angle_atom_site_label_2
_geom_angle_atom_site_label_3
_geom_angle
_geom_angle_site_symmetry_1
_geom_angle_site_symmetry_3
_geom_angle_publ_flag
C1 N1 C12 108.2(2) . . ?
C1 N1 C13 125.6(2) . . ?
C12 N1 C13 124.1(2) . . ?
C17 N2 C18 123.3(2) . . ?
C17 N2 C25 119.1(2) . . ?
C18 N2 C25 117.6(2) . . ?
C5 C4 C3 121.2(3) . . ?
C5 C4 H3 119.4 . . ?
C3 C4 H3 119.4 . . ?
C4 C5 C6 119.0(3) . . ?
C4 C5 H4 120.5 . . ?
C6 C5 H4 120.5 . . ?
C5 C6 C1 118.9(3) . . ?
C5 C6 C7 134.1(3) . . ?
C1 C6 C7 106.9(2) . . ?
C2 C1 N1 128.9(2) . . ?
C2 C1 C6 122.3(3) . . ?
N1 C1 C6 108.8(2) . . ?
C14 C13 C23 120.9(2) . . ?
C14 C13 N1 119.1(2) . . ?
C23 C13 N1 120.0(2) . . ?
C13 C14 C15 120.7(3) . . ?
C13 C14 H9 119.7 . . ?
C15 C14 H9 119.7 . . ?
C16 C15 C14 120.5(2) . . ?
C16 C15 H10 119.8 . . ?
C14 C15 H10 119.8 . . ?
C15 C16 C24 120.0(2) . . ?
C15 C16 C17 119.4(2) . . ?
C24 C16 C17 120.5(2) . . ?
O2 C17 N2 120.5(2) . . ?
O2 C17 C16 121.8(3) . . ?
N2 C17 C16 117.7(2) . . ?
C26 C25 N2 111.8(2) . . ?
C26 C25 C27 115.3(3) . . ?
N2 C25 C27 111.9(2) . . ?
C26 C25 H14 105.7 . . ?
N2 C25 H14 105.6 . . ?
C27 C25 H14 105.6 . . ?
C25 C26 H16 109.5 . . ?
C25 C26 H15 109.5 . . ?
H16 C26 H15 109.5 . . ?
C25 C26 H17 109.5 . . ?
H16 C26 H17 109.5 . . ?
H15 C26 H17 109.5 . . ?
C8 C9 C10 120.8(3) . . ?
C8 C9 H6 119.6 . . ?
C10 C9 H6 119.6 . . ?
C9 C8 C7 119.4(3) . . ?
C9 C8 H5 120.3 . . ?
C7 C8 H5 120.3 . . ?
C8 C7 C12 118.8(2) . . ?
C8 C7 C6 133.5(2) . . ?
C12 C7 C6 107.8(2) . . ?
C3 C2 C1 117.2(3) . . ?
C3 C2 H1 121.4 . . ?
C1 C2 H1 121.4 . . ?
C2 C3 C4 121.4(3) . . ?
C2 C3 H2 119.3 . . ?
C4 C3 H2 119.3 . . ?
C11 C12 C7 122.4(2) . . ?
C11 C12 N1 129.3(2) . . ?
C7 C12 N1 108.2(2) . . ?
C12 C11 C10 117.3(2) . . ?
C12 C11 H8 121.4 . . ?
C10 C11 H8 121.4 . . ?
C11 C10 C9 121.3(3) . . ?
C11 C10 H7 119.3 . . ?
C9 C10 H7 119.3 . . ?
C25 C27 H20 109.5 . . ?
C25 C27 H18 109.5 . . ?
H20 C27 H18 109.5 . . ?
C25 C27 H19 109.5 . . ?
H20 C27 H19 109.5 . . ?
H18 C27 H19 109.5 . . ?
O1 C18 N2 120.3(3) . . ?
O1 C18 C19 121.4(3) . . ?
N2 C18 C19 118.3(2) . . ?
C20 C19 C24 119.8(2) . . ?
C20 C19 C18 119.9(3) . . ?
C24 C19 C18 120.3(2) . . ?
C19 C20 C21 120.9(3) . . ?
C19 C20 H11 119.6 . . ?
C21 C20 H11 119.6 . . ?
C22 C21 C20 120.3(3) . . ?
C22 C21 H12 119.9 . . ?
C20 C21 H12 119.9 . . ?
C21 C22 C23 121.2(3) . . ?
C21 C22 H13 119.4 . . ?
C23 C22 H13 119.4 . . ?
C22 C23 C24 117.8(2) . . ?
C22 C23 C13 124.6(2) . . ?
C24 C23 C13 117.6(2) . . ?
C16 C24 C19 119.7(2) . . ?
C16 C24 C23 120.2(2) . . ?
C19 C24 C23 120.1(2) . . ?

loop_
_geom_bond_atom_site_label_1
_geom_bond_atom_site_label_2
_geom_bond_distance
_geom_bond_site_symmetry_2
_geom_bond_publ_flag
O2 C17 1.212(3) . ?
O1 C18 1.223(3) . ?
N1 C1 1.399(3) . ?
N1 C12 1.406(3) . ?
N1 C13 1.428(3) . ?
N2 C17 1.396(3) . ?
N2 C18 1.396(3) . ?
N2 C25 1.492(3) . ?
C4 C5 1.373(4) . ?
C4 C3 1.388(4) . ?
C4 H3 0.9300 . ?
C5 C6 1.389(4) . ?
C5 H4 0.9300 . ?
C6 C1 1.401(3) . ?
C6 C7 1.437(4) . ?
C1 C2 1.386(4) . ?
C13 C14 1.366(3) . ?
C13 C23 1.420(3) . ?
C14 C15 1.394(3) . ?
C14 H9 0.9300 . ?
C15 C16 1.367(4) . ?
C15 H10 0.9300 . ?
C16 C24 1.410(3) . ?
C16 C17 1.477(3) . ?
C25 C26 1.489(4) . ?
C25 C27 1.495(4) . ?
C25 H14 0.9800 . ?
C26 H16 0.9600 . ?
C26 H15 0.9600 . ?
C26 H17 0.9600 . ?
C9 C8 1.369(4) . ?
C9 C10 1.386(4) . ?
C9 H6 0.9300 . ?
C8 C7 1.390(4) . ?
C8 H5 0.9300 . ?
C7 C12 1.399(3) . ?
C2 C3 1.375(4) . ?
C2 H1 0.9300 . ?
C3 H2 0.9300 . ?
C12 C11 1.375(4) . ?
C11 C10 1.384(4) . ?
C11 H8 0.9300 . ?
C10 H7 0.9300 . ?
C27 H20 0.9600 . ?
C27 H18 0.9600 . ?
C27 H19 0.9600 . ?
C18 C19 1.467(4) . ?
C19 C20 1.369(4) . ?
C19 C24 1.412(3) . ?
C20 C21 1.392(4) . ?
C20 H11 0.9300 . ?
C21 C22 1.367(4) . ?
C21 H12 0.9300 . ?
C22 C23 1.415(3) . ?
C22 H13 0.9300 . ?
C23 C24 1.417(3) . ?

loop_
_geom_torsion_atom_site_label_1
_geom_torsion_atom_site_label_2
_geom_torsion_atom_site_label_3
_geom_torsion_atom_site_label_4
_geom_torsion
_geom_torsion_site_symmetry_1
_geom_torsion_site_symmetry_2
_geom_torsion_site_symmetry_3
_geom_torsion_site_symmetry_4
_geom_torsion_publ_flag
C3 C4 C5 C6 0.2(5) . . . . ?
C4 C5 C6 C1 -1.8(4) . . . . ?
C4 C5 C6 C7 177.7(3) . . . . ?
C12 N1 C1 C2 176.6(3) . . . . ?
C13 N1 C1 C2 12.3(4) . . . . ?
C12 N1 C1 C6 -2.2(3) . . . . ?
C13 N1 C1 C6 -166.6(2) . . . . ?
C5 C6 C1 C2 2.7(4) . . . . ?
C7 C6 C1 C2 -176.9(2) . . . . ?
C5 C6 C1 N1 -178.3(2) . . . . ?
C7 C6 C1 N1 2.0(3) . . . . ?
C1 N1 C13 C14 105.1(3) . . . . ?
C12 N1 C13 C14 -56.9(4) . . . . ?
C1 N1 C13 C23 -75.7(3) . . . . ?
C12 N1 C13 C23 122.3(3) . . . . ?
C23 C13 C14 C15 -2.1(4) . . . . ?
N1 C13 C14 C15 177.0(2) . . . . ?
C13 C14 C15 C16 -1.1(4) . . . . ?
C14 C15 C16 C24 2.8(4) . . . . ?
C14 C15 C16 C17 -175.5(2) . . . . ?
C18 N2 C17 O2 -178.3(2) . . . . ?
C25 N2 C17 O2 4.3(4) . . . . ?
C18 N2 C17 C16 2.6(4) . . . . ?
C25 N2 C17 C16 -174.8(2) . . . . ?
C15 C16 C17 O2 -2.8(4) . . . . ?
C24 C16 C17 O2 178.8(2) . . . . ?
C15 C16 C17 N2 176.2(2) . . . . ?
C24 C16 C17 N2 -2.1(4) . . . . ?
C17 N2 C25 C26 -68.9(3) . . . . ?
C18 N2 C25 C26 113.7(3) . . . . ?
C17 N2 C25 C27 62.2(4) . . . . ?
C18 N2 C25 C27 -115.3(3) . . . . ?
C10 C9 C8 C7 -1.1(4) . . . . ?
C9 C8 C7 C12 -0.6(4) . . . . ?
C9 C8 C7 C6 179.9(3) . . . . ?
C5 C6 C7 C8 -1.0(5) . . . . ?
C1 C6 C7 C8 178.5(3) . . . . ?
C5 C6 C7 C12 179.4(3) . . . . ?
C1 C6 C7 C12 -1.1(3) . . . . ?
N1 C1 C2 C3 179.5(3) . . . . ?
C6 C1 C2 C3 -1.8(4) . . . . ?
C1 C2 C3 C4 0.1(4) . . . . ?
C5 C4 C3 C2 0.8(5) . . . . ?
C8 C7 C12 C11 1.8(4) . . . . ?
C6 C7 C12 C11 -178.6(2) . . . . ?
C8 C7 C12 N1 -179.9(2) . . . . ?
C6 C7 C12 N1 -0.3(3) . . . . ?
C1 N1 C12 C11 179.7(3) . . . . ?
C13 N1 C12 C11 -15.7(4) . . . . ?
C1 N1 C12 C7 1.6(3) . . . . ?
C13 N1 C12 C7 166.2(2) . . . . ?
C7 C12 C11 C10 -1.2(4) . . . . ?
N1 C12 C11 C10 -179.1(2) . . . . ?
C12 C11 C10 C9 -0.5(4) . . . . ?
C8 C9 C10 C11 1.7(4) . . . . ?
C17 N2 C18 O1 -177.6(3) . . . . ?
C25 N2 C18 O1 -0.3(4) . . . . ?
C17 N2 C18 C19 0.6(4) . . . . ?
C25 N2 C18 C19 177.9(2) . . . . ?
O1 C18 C19 C20 -2.6(4) . . . . ?
N2 C18 C19 C20 179.2(2) . . . . ?
O1 C18 C19 C24 173.8(3) . . . . ?
N2 C18 C19 C24 -4.4(4) . . . . ?
C24 C19 C20 C21 -1.6(4) . . . . ?
C18 C19 C20 C21 174.8(3) . . . . ?
C19 C20 C21 C22 -0.6(4) . . . . ?
C20 C21 C22 C23 1.7(4) . . . . ?
C21 C22 C23 C24 -0.6(4) . . . . ?
C21 C22 C23 C13 -178.9(3) . . . . ?
C14 C13 C23 C22 -178.3(3) . . . . ?
N1 C13 C23 C22 2.6(4) . . . . ?
C14 C13 C23 C24 3.4(4) . . . . ?
N1 C13 C23 C24 -175.7(2) . . . . ?
C15 C16 C24 C19 -179.9(2) . . . . ?
C17 C16 C24 C19 -1.6(4) . . . . ?
C15 C16 C24 C23 -1.4(4) . . . . ?
C17 C16 C24 C23 176.9(2) . . . . ?
C20 C19 C24 C16 -178.8(2) . . . . ?
C18 C19 C24 C16 4.8(4) . . . . ?
C20 C19 C24 C23 2.7(4) . . . . ?
C18 C19 C24 C23 -173.7(2) . . . . ?
C22 C23 C24 C16 179.9(2) . . . . ?
C13 C23 C24 C16 -1.7(4) . . . . ?
C22 C23 C24 C19 -1.6(4) . . . . ?
C13 C23 C24 C19 176.8(2) . . . . ?
